data_7207553
loop_
_publ_author_name
'Issa, Nizar'
'Barnett, Sarah A.'
'Mohamed, Sharmarke'
'Braun, Doris E.'
'Copley, Royston C. B.'
'Tocher, Derek A.'
'Price, Sarah L.'

_publ_section_title
;
 Screening for cocrystals of succinic acid and 4-aminobenzoic acid
;
_journal_issue 7
_journal_name_full CrystEngComm
_journal_page_first 2454
_journal_paper_doi 10.1039/c2ce06325e
_journal_volume 14
_journal_year 2012
_chemical_formula_moiety 'C10 H8 N2, C4 H6 O4'
_chemical_formula_sum 'C14 H14 N2 O4'
_chemical_formula_weight 274.27
_chemical_name_common '(2,2'-Bipyridine)(Succinic acid)'
_chemical_name_systematic
;
2,2'-Bipyridine Succinic acid (1/1)
;
_space_group_IT_number 14
_symmetry_cell_setting monoclinic
_symmetry_space_group_name_Hall '-P 2ybc'
_symmetry_space_group_name_H-M 'P 1 21/c 1'
_atom_sites_solution_hydrogens geom
_atom_sites_solution_primary direct
_atom_sites_solution_secondary difmap
_audit_creation_method SHELXL-97
_cell_angle_alpha 90.00
_cell_angle_beta 106.109(4)
_cell_angle_gamma 90.00
_cell_formula_units_Z 2
_cell_length_a 8.958(3)
_cell_length_b 5.1788(14)
_cell_length_c 14.357(4)
_cell_measurement_reflns_used 3531
_cell_measurement_temperature 150(2)
_cell_measurement_theta_max 28.33
_cell_measurement_theta_min 3.23
_cell_volume 639.9(3)
_computing_cell_refinement 'Bruker SAINT'
_computing_data_collection 'Bruker SMART (Bruker, 2001)'
_computing_data_reduction 'Bruker SAINT'
_computing_molecular_graphics
;
SHELXTL (Bruker, 2000) and Mercury (Macrae et al., 2006)
;
_computing_publication_material 'Bruker SHELXTL and local programs'
_computing_structure_refinement 'SHELXL-97 (Sheldrick, 1997)'
_computing_structure_solution 'SHELXS-97 (Sheldrick, 1990)'
_diffrn_ambient_temperature 150(2)
_diffrn_measured_fraction_theta_full 0.989
_diffrn_measured_fraction_theta_max 0.958
_diffrn_measurement_device_type 'Bruker SMART APEX diffractometer'
_diffrn_measurement_method '\w rotation with narrow frames'
_diffrn_radiation_monochromator graphite
_diffrn_radiation_source 'fine-focus sealed tube'
_diffrn_radiation_type MoK\a
_diffrn_radiation_wavelength 0.71073
_diffrn_reflns_av_R_equivalents 0.0417
_diffrn_reflns_av_sigmaI/netI 0.0366
_diffrn_reflns_limit_h_max 11
_diffrn_reflns_limit_h_min -11
_diffrn_reflns_limit_k_max 6
_diffrn_reflns_limit_k_min -6
_diffrn_reflns_limit_l_max 18
_diffrn_reflns_limit_l_min -18
_diffrn_reflns_number 5107
_diffrn_reflns_theta_full 26.00
_diffrn_reflns_theta_max 28.33
_diffrn_reflns_theta_min 3.23
_exptl_absorpt_coefficient_mu 0.106
_exptl_absorpt_correction_T_max 1.0000
_exptl_absorpt_correction_T_min 0.7480
_exptl_absorpt_correction_type multi-scan
_exptl_absorpt_process_details 'SADABS v2.10'
_exptl_crystal_colour Colourless
_exptl_crystal_density_diffrn 1.423
_exptl_crystal_density_method 'not measured'
_exptl_crystal_description Needle-like
_exptl_crystal_F_000 288
_exptl_crystal_size_max 0.50
_exptl_crystal_size_mid 0.20
_exptl_crystal_size_min 0.02
_refine_diff_density_max 0.284
_refine_diff_density_min -0.330
_refine_diff_density_rms 0.081
_refine_ls_extinction_method none
_refine_ls_goodness_of_fit_ref 1.070
_refine_ls_hydrogen_treatment mixed
_refine_ls_matrix_type full
_refine_ls_number_parameters 119
_refine_ls_number_reflns 1523
_refine_ls_number_restraints 0
_refine_ls_restrained_S_all 1.070
_refine_ls_R_factor_all 0.0486
_refine_ls_R_factor_gt 0.0391
_refine_ls_shift/su_max 0.000
_refine_ls_shift/su_mean 0.000
_refine_ls_structure_factor_coef Fsqd
_refine_ls_weighting_details 'calc w=1/[\s^2^(Fo^2^)+(0.0526P)^2^+0.1387P] where P=(Fo^2^+2Fc^2^)/3'
_refine_ls_weighting_scheme calc
_refine_ls_wR_factor_gt 0.0976
_refine_ls_wR_factor_ref 0.1017
_reflns_number_gt 1316
_reflns_number_total 1523
_reflns_threshold_expression >2sigma(I)
_cod_data_source_file c2ce06325e.txt
_cod_data_source_block SuccinicAcid_2,2-bipyridine
_cod_depositor_comments
;
The following automatic conversions were performed:

'_symmetry_cell_setting' value 'Monoclinic' changed to 'monoclinic'
according to /home/saulius/struct/CIF-dictionaries/cif_core.dic
dictionary named 'cif_core.dic' version 2.4.1 from 2010-06-29.

Automatic conversion script
Id: cif_fix_values 1715 2011-07-08 13:25:40Z adriana 
;
_cod_original_sg_symbol_H-M 'P 21/c'
_cod_database_code 7207553

loop_
_symmetry_equiv_pos_as_xyz
'x, y, z'
'-x, y+1/2, -z+1/2'
'-x, -y, -z'
'x, -y-1/2, z-1/2'

loop_
_atom_site_label
_atom_site_type_symbol
_atom_site_fract_x
_atom_site_fract_y
_atom_site_fract_z
_atom_site_U_iso_or_equiv
_atom_site_adp_type
_atom_site_occupancy
_atom_site_symmetry_multiplicity
_atom_site_calc_flag
O2 O 0.75702(10) -0.41419(17) -0.02628(6) 0.0273(2) Uani 1 1 d
O1 O 0.93813(10) -0.32357(18) 0.11154(7) 0.0340(3) Uani 1 1 d
N1 N 0.65570(11) 0.19736(18) 0.07493(7) 0.0195(2) Uani 1 1 d
C1 C 0.54790(12) 0.0080(2) 0.05152(8) 0.0170(2) Uani 1 1 d
C2 C 0.52830(14) -0.1661(2) 0.12124(8) 0.0223(3) Uani 1 1 d
H2 H 0.4533(19) -0.297(3) 0.1036(11) 0.033(4) Uiso 1 1 d
C3 C 0.62005(14) -0.1458(2) 0.21591(8) 0.0238(3) Uani 1 1 d
H3 H 0.6051(17) -0.265(3) 0.2637(11) 0.032(4) Uiso 1 1 d
C4 C 0.73021(14) 0.0468(2) 0.23972(8) 0.0224(3) Uani 1 1 d
H4 H 0.7963(16) 0.069(3) 0.3031(11) 0.024(3) Uiso 1 1 d
C5 C 0.74362(14) 0.2127(2) 0.16707(9) 0.0223(3) Uani 1 1 d
H5 H 0.8170(18) 0.347(3) 0.1786(11) 0.028(4) Uiso 1 1 d
C6 C 0.87875(13) -0.2821(2) 0.02707(8) 0.0194(3) Uani 1 1 d
C7 C 0.93174(13) -0.0765(2) -0.03077(9) 0.0213(3) Uani 1 1 d
H7A H 0.8437(17) 0.034(3) -0.0573(10) 0.029(4) Uiso 1 1 d
H7B H 0.9582(17) -0.163(3) -0.0831(11) 0.030(4) Uiso 1 1 d
H1 H 0.726(2) -0.539(4) 0.0088(16) 0.068(6) Uiso 1 1 d

loop_
_atom_site_aniso_label
_atom_site_aniso_U_11
_atom_site_aniso_U_22
_atom_site_aniso_U_33
_atom_site_aniso_U_23
_atom_site_aniso_U_13
_atom_site_aniso_U_12
O2 0.0330(5) 0.0273(5) 0.0217(4) -0.0025(3) 0.0080(4) -0.0147(4)
O1 0.0278(5) 0.0355(6) 0.0317(5) 0.0134(4) -0.0034(4) -0.0116(4)
N1 0.0210(5) 0.0187(5) 0.0189(5) -0.0008(4) 0.0057(4) -0.0027(4)
C1 0.0177(5) 0.0155(5) 0.0185(6) -0.0015(4) 0.0061(4) 0.0005(4)
C2 0.0227(6) 0.0210(6) 0.0223(6) 0.0009(4) 0.0047(5) -0.0059(4)
C3 0.0261(6) 0.0249(6) 0.0200(6) 0.0048(4) 0.0058(5) -0.0021(5)
C4 0.0218(5) 0.0268(6) 0.0175(6) -0.0007(4) 0.0034(4) -0.0006(4)
C5 0.0225(6) 0.0226(6) 0.0213(6) -0.0029(4) 0.0053(4) -0.0057(4)
C6 0.0182(5) 0.0159(5) 0.0254(6) -0.0008(4) 0.0082(4) 0.0003(4)
C7 0.0231(6) 0.0177(6) 0.0241(6) -0.0004(4) 0.0081(5) -0.0040(4)

loop_
_atom_type_symbol
_atom_type_description
_atom_type_scat_dispersion_real
_atom_type_scat_dispersion_imag
_atom_type_scat_source
C C 0.0033 0.0016 'International Tables Vol C Tables 4.2.6.8 and 6.1.1.4'
H H 0.0000 0.0000 'International Tables Vol C Tables 4.2.6.8 and 6.1.1.4'
N N 0.0061 0.0033 'International Tables Vol C Tables 4.2.6.8 and 6.1.1.4'
O O 0.0106 0.0060 'International Tables Vol C Tables 4.2.6.8 and 6.1.1.4'

loop_
_geom_angle_atom_site_label_1
_geom_angle_atom_site_label_2
_geom_angle_atom_site_label_3
_geom_angle
_geom_angle_site_symmetry_1
_geom_angle_site_symmetry_3
C6 O2 H1 112.1(13) . .
C5 N1 C1 118.16(10) . .
N1 C1 C2 120.95(10) . .
N1 C1 C1 117.48(12) . 3_655
C2 C1 C1 121.56(12) . 3_655
C3 C2 C1 119.82(11) . .
C3 C2 H2 120.3(9) . .
C1 C2 H2 119.8(9) . .
C4 C3 C2 119.23(11) . .
C4 C3 H3 121.4(9) . .
C2 C3 H3 119.3(9) . .
C3 C4 C5 117.97(11) . .
C3 C4 H4 122.8(9) . .
C5 C4 H4 119.2(9) . .
N1 C5 C4 123.87(11) . .
N1 C5 H5 114.1(9) . .
C4 C5 H5 122.0(9) . .
O1 C6 O2 123.40(11) . .
O1 C6 C7 124.36(10) . .
O2 C6 C7 112.24(10) . .
C6 C7 C7 111.99(12) . 3_755
C6 C7 H7A 106.9(9) . .
C7 C7 H7A 111.0(9) 3_755 .
C6 C7 H7B 106.6(9) . .
C7 C7 H7B 111.4(9) 3_755 .
H7A C7 H7B 108.8(12) . .

loop_
_geom_bond_atom_site_label_1
_geom_bond_atom_site_label_2
_geom_bond_distance
_geom_bond_site_symmetry_2
O2 C6 1.3342(14) .
O2 H1 0.91(2) .
O1 C6 1.2008(14) .
N1 C5 1.3411(15) .
N1 C1 1.3517(14) .
C1 C2 1.3941(16) .
C1 C1 1.492(2) 3_655
C2 C3 1.3835(16) .
C2 H2 0.940(16) .
C3 C4 1.3778(17) .
C3 H3 0.962(16) .
C4 C5 1.3821(17) .
C4 H4 0.945(14) .
C5 H5 0.939(16) .
C6 C7 1.5058(15) .
C7 C7 1.518(2) 3_755
C7 H7A 0.964(15) .
C7 H7B 0.959(16) .

loop_
_geom_hbond_atom_site_label_D
_geom_hbond_atom_site_label_H
_geom_hbond_atom_site_label_A
_geom_hbond_distance_DH
_geom_hbond_distance_HA
_geom_hbond_distance_DA
_geom_hbond_angle_DHA
_geom_hbond_site_symmetry_A
O2 H1 N1 0.91(2) 1.87(2) 2.7774(14) 177(2) 1_545

loop_
_geom_torsion_atom_site_label_1
_geom_torsion_atom_site_label_2
_geom_torsion_atom_site_label_3
_geom_torsion_atom_site_label_4
_geom_torsion
_geom_torsion_site_symmetry_1
_geom_torsion_site_symmetry_4
C5 N1 C1 C2 0.17(16) . .
C5 N1 C1 C1 -179.42(11) . 3_655
N1 C1 C2 C3 0.05(17) . .
C1 C1 C2 C3 179.62(13) 3_655 .
C1 C2 C3 C4 -0.21(18) . .
C2 C3 C4 C5 0.15(18) . .
C1 N1 C5 C4 -0.24(17) . .
C3 C4 C5 N1 0.07(18) . .
O1 C6 C7 C7 -0.92(19) . 3_755
O2 C6 C7 C7 178.91(12) . 3_755
